data_4071478
loop_
_publ_author_name
'Clegg, William'
'Garc\'ia-\'Alvarez, Joaqu\'in'
'Garc\'ia-\'Alvarez, Pablo'
'Graham, David V.'
'Harrington, Ross W.'
'Hevia, Eva'
'Kennedy, Alan R.'
'Mulvey, Robert E.'
'Russo, Luca'

_publ_section_title
;
 Synthesis, Structural Authentication, and Structurally Defined Metalation
 Reactions of Lithium and Sodium DA-Zincate Bases (DA = diisopropylamide)
 with Phenylacetylene&#x2020;
;
_journal_issue 11
_journal_name_full Organometallics
_journal_page_first 2654
_journal_paper_doi 10.1021/om8001813
_journal_volume 27
_journal_year 2008
_chemical_formula_moiety 'C20 H48 N3 Na Zn'
_chemical_formula_sum 'C20 H48 N3 Na Zn'
_chemical_formula_weight 418.97
_chemical_name_systematic
;
 ?
;
_space_group_IT_number 15
_symmetry_cell_setting monoclinic
_symmetry_space_group_name_Hall '-C 2yc'
_symmetry_space_group_name_H-M 'C 1 2/c 1'
_atom_sites_solution_hydrogens geom
_atom_sites_solution_primary direct
_atom_sites_solution_secondary difmap
_audit_creation_method SHELXL-97
_cell_angle_alpha 90.00
_cell_angle_beta 102.215(2)
_cell_angle_gamma 90.00
_cell_formula_units_Z 8
_cell_length_a 27.7184(10)
_cell_length_b 9.8386(3)
_cell_length_c 19.6286(7)
_cell_measurement_reflns_used 6042
_cell_measurement_temperature 150(2)
_cell_measurement_theta_max 27.10
_cell_measurement_theta_min 1.00
_cell_volume 5231.7(3)
_computing_data_collection 'Denzo & Collect'
_computing_molecular_graphics SHELXTL
_computing_publication_material SHELXL97
_computing_structure_refinement SHELXL97
_computing_structure_solution SIR
_diffrn_ambient_temperature 150(2)
_diffrn_measured_fraction_theta_full 0.997
_diffrn_measured_fraction_theta_max 0.997
_diffrn_measurement_device_type 'Nonius KappaCCD'
_diffrn_measurement_method '\f and \w scans'
_diffrn_radiation_monochromator graphite
_diffrn_radiation_source 'fine-focus sealed tube'
_diffrn_radiation_type MoK\a
_diffrn_radiation_wavelength 0.71073
_diffrn_reflns_av_R_equivalents 0.081
_diffrn_reflns_av_sigmaI/netI 0.0758
_diffrn_reflns_limit_h_max 35
_diffrn_reflns_limit_h_min -35
_diffrn_reflns_limit_k_max 12
_diffrn_reflns_limit_k_min -9
_diffrn_reflns_limit_l_max 25
_diffrn_reflns_limit_l_min -25
_diffrn_reflns_number 34146
_diffrn_reflns_theta_full 27.11
_diffrn_reflns_theta_max 27.11
_diffrn_reflns_theta_min 2.85
_diffrn_standards_number 0
_exptl_absorpt_coefficient_mu 0.963
_exptl_absorpt_correction_type none
_exptl_crystal_colour colourless
_exptl_crystal_density_diffrn 1.064
_exptl_crystal_density_method 'not measured'
_exptl_crystal_description plate
_exptl_crystal_F_000 1840
_exptl_crystal_size_max 0.30
_exptl_crystal_size_mid 0.18
_exptl_crystal_size_min 0.05
_refine_diff_density_max 0.470
_refine_diff_density_min -0.295
_refine_diff_density_rms 0.066
_refine_ls_extinction_method none
_refine_ls_goodness_of_fit_ref 1.037
_refine_ls_hydrogen_treatment mixed
_refine_ls_matrix_type full
_refine_ls_number_parameters 251
_refine_ls_number_reflns 5767
_refine_ls_number_restraints 0
_refine_ls_restrained_S_all 1.037
_refine_ls_R_factor_all 0.1029
_refine_ls_R_factor_gt 0.0491
_refine_ls_shift/su_max 0.001
_refine_ls_shift/su_mean 0.000
_refine_ls_structure_factor_coef Fsqd
_refine_ls_weighting_details 'calc w=1/[\s^2^(Fo^2^)+(0.0306P)^2^+5.3123P] where P=(Fo^2^+2Fc^2^)/3'
_refine_ls_weighting_scheme calc
_refine_ls_wR_factor_gt 0.0794
_refine_ls_wR_factor_ref 0.0943
_reflns_number_gt 3733
_reflns_number_total 5767
_reflns_threshold_expression I>2\s(I)
_cod_data_source_file om8001813-file001.cif
_cod_data_source_block grem265_compound2
_cod_original_sg_symbol_H-M 'C 2/c'
_cod_database_code 4071478

loop_
_symmetry_equiv_pos_as_xyz
'x, y, z'
'-x, y, -z+1/2'
'x+1/2, y+1/2, z'
'-x+1/2, y+1/2, -z+1/2'
'-x, -y, -z'
'x, -y, z-1/2'
'-x+1/2, -y+1/2, -z'
'x+1/2, -y+1/2, z-1/2'

loop_
_atom_site_label
_atom_site_type_symbol
_atom_site_fract_x
_atom_site_fract_y
_atom_site_fract_z
_atom_site_U_iso_or_equiv
_atom_site_adp_type
_atom_site_occupancy
_atom_site_symmetry_multiplicity
_atom_site_calc_flag
_atom_site_refinement_flags
Zn Zn 0.618112(11) 0.46250(3) -0.043627(16) 0.02712(10) Uani 1 1 d .
Na Na 0.63273(4) 0.23478(10) 0.09304(6) 0.0360(3) Uani 1 1 d .
N1 N 0.64196(7) 0.4623(2) 0.06259(10) 0.0252(5) Uani 1 1 d .
N2 N 0.69361(8) 0.0959(2) 0.17131(12) 0.0347(6) Uani 1 1 d .
N3 N 0.58275(8) 0.0604(2) 0.13566(12) 0.0335(6) Uani 1 1 d .
C1 C 0.61237(11) 0.2755(3) -0.09248(15) 0.0373(7) Uani 1 1 d .
C2 C 0.55991(13) 0.2554(4) -0.1358(2) 0.0720(12) Uani 1 1 d .
H2A H 0.5516 0.3305 -0.1690 0.108 Uiso 1 1 calc R
H2B H 0.5365 0.2537 -0.1047 0.108 Uiso 1 1 calc R
H2C H 0.5581 0.1693 -0.1612 0.108 Uiso 1 1 calc R
C3 C 0.64743(12) 0.2758(3) -0.14236(16) 0.0495(9) Uani 1 1 d .
H3A H 0.6815 0.2832 -0.1158 0.074 Uiso 1 1 calc R
H3B H 0.6399 0.3533 -0.1742 0.074 Uiso 1 1 calc R
H3C H 0.6435 0.1911 -0.1693 0.074 Uiso 1 1 calc R
C4 C 0.6259(2) 0.1515(3) -0.0456(2) 0.0606(11) Uani 1 1 d .
C5 C 0.60180(10) 0.6421(3) -0.09686(15) 0.0352(7) Uani 1 1 d .
C6 C 0.55933(11) 0.6231(3) -0.15996(16) 0.0472(8) Uani 1 1 d .
H6A H 0.5521 0.7098 -0.1845 0.071 Uiso 1 1 calc R
H6B H 0.5299 0.5916 -0.1443 0.071 Uiso 1 1 calc R
H6C H 0.5687 0.5555 -0.1915 0.071 Uiso 1 1 calc R
C7 C 0.64669(11) 0.6897(4) -0.12472(17) 0.0537(9) Uani 1 1 d .
H7A H 0.6387 0.7749 -0.1505 0.081 Uiso 1 1 calc R
H7B H 0.6553 0.6201 -0.1558 0.081 Uiso 1 1 calc R
H7C H 0.6747 0.7043 -0.0856 0.081 Uiso 1 1 calc R
C8 C 0.58699(13) 0.7569(3) -0.05295(17) 0.0513(9) Uani 1 1 d .
H8A H 0.6140 0.7749 -0.0130 0.077 Uiso 1 1 calc R
H8B H 0.5574 0.7302 -0.0363 0.077 Uiso 1 1 calc R
H8C H 0.5800 0.8392 -0.0814 0.077 Uiso 1 1 calc R
C9 C 0.55594(10) 0.4937(3) 0.06733(16) 0.0418(8) Uani 1 1 d .
H9A H 0.5487 0.5079 0.0168 0.063 Uiso 1 1 calc R
H9B H 0.5332 0.5480 0.0882 0.063 Uiso 1 1 calc R
H9C H 0.5519 0.3972 0.0773 0.063 Uiso 1 1 calc R
C10 C 0.60869(9) 0.5370(3) 0.09782(13) 0.0318(6) Uani 1 1 d .
H10 H 0.6117 0.6360 0.0879 0.038 Uiso 1 1 calc R
C11 C 0.61962(12) 0.5179(4) 0.17699(15) 0.0515(9) Uani 1 1 d .
H11A H 0.6191 0.4208 0.1879 0.077 Uiso 1 1 calc R
H11B H 0.5945 0.5653 0.1965 0.077 Uiso 1 1 calc R
H11C H 0.6523 0.5554 0.1973 0.077 Uiso 1 1 calc R
C12 C 0.70583(11) 0.6504(3) 0.08513(17) 0.0478(8) Uani 1 1 d .
H12A H 0.6948 0.6845 0.0375 0.072 Uiso 1 1 calc R
H12B H 0.7415 0.6644 0.1004 0.072 Uiso 1 1 calc R
H12C H 0.6886 0.6995 0.1163 0.072 Uiso 1 1 calc R
C13 C 0.69417(10) 0.4977(3) 0.08706(15) 0.0342(7) Uani 1 1 d .
H13 H 0.7046 0.4664 0.1365 0.041 Uiso 1 1 calc R
C14 C 0.72503(11) 0.4216(3) 0.04413(18) 0.0521(9) Uani 1 1 d .
H14A H 0.7184 0.3239 0.0458 0.078 Uiso 1 1 calc R
H14B H 0.7601 0.4387 0.0632 0.078 Uiso 1 1 calc R
H14C H 0.7165 0.4530 -0.0043 0.078 Uiso 1 1 calc R
C15 C 0.72896(12) 0.1753(4) 0.22220(17) 0.0576(10) Uani 1 1 d .
H15A H 0.7522 0.1137 0.2517 0.086 Uiso 1 1 calc R
H15B H 0.7112 0.2281 0.2513 0.086 Uiso 1 1 calc R
H15C H 0.7471 0.2372 0.1976 0.086 Uiso 1 1 calc R
C16 C 0.72060(11) 0.0183(3) 0.12796(18) 0.0508(9) Uani 1 1 d .
H16A H 0.7391 0.0807 0.1042 0.076 Uiso 1 1 calc R
H16B H 0.6972 -0.0338 0.0932 0.076 Uiso 1 1 calc R
H16C H 0.7436 -0.0442 0.1574 0.076 Uiso 1 1 calc R
C17 C 0.66545(11) 0.0039(3) 0.20767(17) 0.0454(8) Uani 1 1 d .
H17A H 0.6574 0.0524 0.2481 0.054 Uiso 1 1 calc R
H17B H 0.6865 -0.0749 0.2258 0.054 Uiso 1 1 calc R
C18 C 0.61841(11) -0.0470(3) 0.16214(18) 0.0473(8) Uani 1 1 d .
H18A H 0.6265 -0.0963 0.1221 0.057 Uiso 1 1 calc R
H18B H 0.6028 -0.1126 0.1891 0.057 Uiso 1 1 calc R
C19 C 0.56042(13) 0.1164(4) 0.19056(18) 0.0598(10) Uani 1 1 d .
H19A H 0.5352 0.1833 0.1704 0.090 Uiso 1 1 calc R
H19B H 0.5859 0.1605 0.2258 0.090 Uiso 1 1 calc R
H19C H 0.5451 0.0430 0.2123 0.090 Uiso 1 1 calc R
C20 C 0.54339(12) 0.0021(3) 0.08167(19) 0.0577(10) Uani 1 1 d .
H20A H 0.5268 -0.0707 0.1020 0.087 Uiso 1 1 calc R
H20B H 0.5577 -0.0351 0.0440 0.087 Uiso 1 1 calc R
H20C H 0.5194 0.0730 0.0630 0.087 Uiso 1 1 calc R
H4A H 0.6600(15) 0.155(4) -0.013(2) 0.091(14) Uiso 1 1 d .
H4B H 0.5979(11) 0.138(3) -0.0208(16) 0.052(10) Uiso 1 1 d .
H4C H 0.6273(13) 0.067(4) -0.0735(19) 0.084(12) Uiso 1 1 d .

loop_
_atom_site_aniso_label
_atom_site_aniso_U_11
_atom_site_aniso_U_22
_atom_site_aniso_U_33
_atom_site_aniso_U_23
_atom_site_aniso_U_13
_atom_site_aniso_U_12
Zn 0.02899(17) 0.02785(17) 0.02575(17) -0.00023(16) 0.00856(12) -0.00202(15)
Na 0.0381(6) 0.0290(6) 0.0398(7) 0.0063(5) 0.0055(5) 0.0004(5)
N1 0.0251(11) 0.0271(11) 0.0235(11) -0.0002(11) 0.0056(9) -0.0003(10)
N2 0.0290(12) 0.0385(13) 0.0362(14) 0.0047(12) 0.0058(11) 0.0026(11)
N3 0.0312(12) 0.0344(14) 0.0355(14) -0.0039(11) 0.0084(11) -0.0020(10)
C1 0.0458(18) 0.0383(17) 0.0298(17) -0.0098(14) 0.0128(14) -0.0098(14)
C2 0.058(2) 0.069(3) 0.087(3) -0.037(2) 0.010(2) -0.017(2)
C3 0.065(2) 0.049(2) 0.0390(19) -0.0051(16) 0.0209(17) 0.0029(17)
C4 0.109(4) 0.0301(18) 0.048(2) -0.0103(18) 0.030(3) -0.016(2)
C5 0.0359(16) 0.0394(17) 0.0324(17) 0.0097(14) 0.0117(14) -0.0001(14)
C6 0.0407(18) 0.062(2) 0.0397(19) 0.0172(17) 0.0103(15) 0.0041(16)
C7 0.0420(19) 0.066(2) 0.054(2) 0.0265(19) 0.0121(16) -0.0033(17)
C8 0.066(2) 0.0316(17) 0.058(2) 0.0107(16) 0.0157(19) 0.0097(16)
C9 0.0340(16) 0.051(2) 0.0443(19) -0.0001(15) 0.0175(14) 0.0031(14)
C10 0.0339(15) 0.0334(15) 0.0295(15) -0.0003(14) 0.0101(12) -0.0013(14)
C11 0.056(2) 0.070(2) 0.0309(17) -0.0066(16) 0.0138(15) 0.0005(18)
C12 0.0379(17) 0.0446(19) 0.057(2) -0.0032(16) 0.0019(16) -0.0139(15)
C13 0.0314(15) 0.0387(17) 0.0307(16) 0.0007(13) 0.0029(13) -0.0014(12)
C14 0.0326(17) 0.061(2) 0.065(2) -0.0083(19) 0.0148(16) 0.0014(15)
C15 0.0444(19) 0.073(3) 0.049(2) -0.0022(19) -0.0047(17) 0.0002(18)
C16 0.0464(19) 0.0474(19) 0.064(2) 0.0054(18) 0.0243(17) 0.0073(16)
C17 0.0384(17) 0.051(2) 0.0473(19) 0.0200(15) 0.0110(15) 0.0086(14)
C18 0.0487(19) 0.0333(17) 0.064(2) 0.0096(17) 0.0217(17) -0.0013(15)
C19 0.061(2) 0.067(2) 0.058(2) -0.012(2) 0.0276(19) 0.0029(19)
C20 0.051(2) 0.065(2) 0.058(2) -0.0127(18) 0.0139(18) -0.0215(17)

loop_
_atom_type_symbol
_atom_type_description
_atom_type_scat_dispersion_real
_atom_type_scat_dispersion_imag
_atom_type_scat_source
Zn Zn 0.2839 1.4301 'International Tables Vol C Tables 4.2.6.8 and 6.1.1.4'
Na Na 0.0362 0.0249 'International Tables Vol C Tables 4.2.6.8 and 6.1.1.4'
N N 0.0061 0.0033 'International Tables Vol C Tables 4.2.6.8 and 6.1.1.4'
C C 0.0033 0.0016 'International Tables Vol C Tables 4.2.6.8 and 6.1.1.4'
H H 0.0000 0.0000 'International Tables Vol C Tables 4.2.6.8 and 6.1.1.4'

loop_
_geom_angle_atom_site_label_1
_geom_angle_atom_site_label_2
_geom_angle_atom_site_label_3
_geom_angle
N1 Zn C5 120.47(10)
N1 Zn C1 116.62(10)
C5 Zn C1 122.90(11)
N1 Na N2 126.56(8)
N1 Na N3 148.42(9)
N2 Na N3 76.12(8)
N1 Na C4 91.15(9)
N2 Na C4 110.01(12)
N3 Na C4 101.45(10)
C10 N1 Zn 112.37(15)
C13 N1 Zn 114.60(16)
C10 N1 Na 104.22(15)
C13 N1 Na 107.25(15)
Zn N1 Na 103.36(9)
C16 N2 C15 108.9(2)
C16 N2 C17 110.5(2)
C15 N2 C17 110.1(2)
C16 N2 Na 107.25(18)
C15 N2 Na 113.76(19)
C17 N2 Na 106.35(16)
C19 N3 C18 111.7(2)
C19 N3 C20 108.3(2)
C18 N3 C20 108.5(2)
C19 N3 Na 110.20(19)
C18 N3 Na 103.73(16)
C20 N3 Na 114.41(19)
C3 C1 C4 106.4(3)
C3 C1 C2 107.7(3)
C4 C1 C2 108.3(3)
C3 C1 Zn 107.50(19)
C4 C1 Zn 116.6(2)
C2 C1 Zn 110.0(2)
C1 C2 H2A 109.5
C1 C2 H2B 109.5
H2A C2 H2B 109.5
C1 C2 H2C 109.5
H2A C2 H2C 109.5
H2B C2 H2C 109.5
C1 C3 H3A 109.5
C1 C3 H3B 109.5
H3A C3 H3B 109.5
C1 C3 H3C 109.5
H3A C3 H3C 109.5
H3B C3 H3C 109.5
C1 C4 Na 108.0(2)
C1 C4 H4A 115(2)
Na C4 H4A 61(2)
C1 C4 H4B 106.2(18)
Na C4 H4B 58.0(17)
H4A C4 H4B 114(3)
C1 C4 H4C 112(2)
Na C4 H4C 140(2)
H4A C4 H4C 103(3)
H4B C4 H4C 106(3)
C8 C5 C6 107.1(2)
C8 C5 C7 108.1(3)
C6 C5 C7 107.0(2)
C8 C5 Zn 113.91(19)
C6 C5 Zn 110.8(2)
C7 C5 Zn 109.61(19)
C5 C6 H6A 109.5
C5 C6 H6B 109.5
H6A C6 H6B 109.5
C5 C6 H6C 109.5
H6A C6 H6C 109.5
H6B C6 H6C 109.5
C5 C7 H7A 109.5
C5 C7 H7B 109.5
H7A C7 H7B 109.5
C5 C7 H7C 109.5
H7A C7 H7C 109.5
H7B C7 H7C 109.5
C5 C8 H8A 109.5
C5 C8 H8B 109.5
H8A C8 H8B 109.5
C5 C8 H8C 109.5
H8A C8 H8C 109.5
H8B C8 H8C 109.5
C10 C9 H9A 109.5
C10 C9 H9B 109.5
H9A C9 H9B 109.5
C10 C9 H9C 109.5
H9A C9 H9C 109.5
H9B C9 H9C 109.5
N1 C10 C9 108.9(2)
N1 C10 C11 114.2(2)
C9 C10 C11 109.4(2)
N1 C10 Na 48.11(12)
C9 C10 Na 84.99(16)
C11 C10 Na 85.07(18)
N1 C10 H10 108.1
C9 C10 H10 108.1
C11 C10 H10 108.1
Na C10 H10 156.1
C10 C11 H11A 109.5
C10 C11 H11B 109.5
H11A C11 H11B 109.5
C10 C11 H11C 109.5
H11A C11 H11C 109.5
H11B C11 H11C 109.5
C13 C12 H12A 109.5
C13 C12 H12B 109.5
H12A C12 H12B 109.5
C13 C12 H12C 109.5
H12A C12 H12C 109.5
H12B C12 H12C 109.5
N1 C13 C14 109.5(2)
N1 C13 C12 114.9(2)
C14 C13 C12 108.8(2)
N1 C13 Na 46.00(12)
C14 C13 Na 89.31(17)
C12 C13 Na 158.69(19)
N1 C13 H13 107.8
C14 C13 H13 107.8
C12 C13 H13 107.8
Na C13 H13 75.8
C13 C14 H14A 109.5
C13 C14 H14B 109.5
H14A C14 H14B 109.5
C13 C14 H14C 109.5
H14A C14 H14C 109.5
H14B C14 H14C 109.5
N2 C15 H15A 109.5
N2 C15 H15B 109.5
H15A C15 H15B 109.5
N2 C15 H15C 109.5
H15A C15 H15C 109.5
H15B C15 H15C 109.5
N2 C16 H16A 109.5
N2 C16 H16B 109.5
H16A C16 H16B 109.5
N2 C16 H16C 109.5
H16A C16 H16C 109.5
H16B C16 H16C 109.5
N2 C17 C18 113.5(2)
N2 C17 H17A 108.9
C18 C17 H17A 108.9
N2 C17 H17B 108.9
C18 C17 H17B 108.9
H17A C17 H17B 107.7
N3 C18 C17 113.9(2)
N3 C18 H18A 108.8
C17 C18 H18A 108.8
N3 C18 H18B 108.8
C17 C18 H18B 108.8
H18A C18 H18B 107.7
N3 C19 H19A 109.5
N3 C19 H19B 109.5
H19A C19 H19B 109.5
N3 C19 H19C 109.5
H19A C19 H19C 109.5
H19B C19 H19C 109.5
N3 C20 H20A 109.5
N3 C20 H20B 109.5
H20A C20 H20B 109.5
N3 C20 H20C 109.5
H20A C20 H20C 109.5
H20B C20 H20C 109.5

loop_
_geom_bond_atom_site_label_1
_geom_bond_atom_site_label_2
_geom_bond_distance
Zn N1 2.050(2)
Zn C5 2.054(3)
Zn C1 2.065(3)
Na N1 2.345(2)
Na N2 2.445(2)
Na N3 2.460(2)
Na C4 2.809(4)
N1 C10 1.462(3)
N1 C13 1.467(3)
N2 C16 1.462(4)
N2 C15 1.468(4)
N2 C17 1.474(4)
N3 C19 1.459(4)
N3 C18 1.465(4)
N3 C20 1.467(4)
C1 C3 1.518(4)
C1 C4 1.526(5)
C1 C2 1.534(4)
C2 H2A 0.980
C2 H2B 0.980
C2 H2C 0.980
C3 H3A 0.980
C3 H3B 0.980
C3 H3C 0.980
C4 H4A 1.02(4)
C4 H4B 1.01(3)
C4 H4C 1.00(4)
C5 C8 1.528(4)
C5 C6 1.529(4)
C5 C7 1.534(4)
C6 H6A 0.980
C6 H6B 0.980
C6 H6C 0.980
C7 H7A 0.980
C7 H7B 0.980
C7 H7C 0.980
C8 H8A 0.980
C8 H8B 0.980
C8 H8C 0.980
C9 C10 1.519(4)
C9 H9A 0.980
C9 H9B 0.980
C9 H9C 0.980
C10 C11 1.531(4)
C10 H10 1.000
C11 H11A 0.980
C11 H11B 0.980
C11 H11C 0.980
C12 C13 1.538(4)
C12 H12A 0.980
C12 H12B 0.980
C12 H12C 0.980
C13 C14 1.519(4)
C13 H13 1.000
C14 H14A 0.980
C14 H14B 0.980
C14 H14C 0.980
C15 H15A 0.980
C15 H15B 0.980
C15 H15C 0.980
C16 H16A 0.980
C16 H16B 0.980
C16 H16C 0.980
C17 C18 1.502(4)
C17 H17A 0.990
C17 H17B 0.990
C18 H18A 0.990
C18 H18B 0.990
C19 H19A 0.980
C19 H19B 0.980
C19 H19C 0.980
C20 H20A 0.980
C20 H20B 0.980
C20 H20C 0.980
